data_7055655
loop_
_publ_author_name
'Paul, Luna'
'Dolai, Malay'
'Panja, Anangamohan'
'Ali, Mahammad'

_publ_section_title
;
 Hydrothermal synthesis of two supramolecular inorganic--organic hybrid
 phosphomolybdates based on Ni(ii) and Co(ii) ions: structural diversity
 and heterogeneous catalytic activities
;
_journal_issue 8
_journal_name_full 'New J. Chem.'
_journal_page_first 6931
_journal_paper_doi 10.1039/C6NJ00440G
_journal_volume 40
_journal_year 2016
_chemical_formula_sum 'C12 H52 Co Mo5 N4 O35 P2'
_chemical_formula_weight 1413.15
_chemical_name_systematic
;
 ?
;
_space_group_IT_number 15
_symmetry_cell_setting monoclinic
_symmetry_space_group_name_Hall '-C 2yc'
_symmetry_space_group_name_H-M 'C 1 2/c 1'
_atom_sites_solution_hydrogens geom
_atom_sites_solution_primary direct
_atom_sites_solution_secondary difmap
_audit_creation_method SHELXL-97
_audit_update_record
;
2016-01-13 deposited with the CCDC.
2016-06-06 downloaded from the CCDC.
;
_cell_angle_alpha 90.00
_cell_angle_beta 126.780(5)
_cell_angle_gamma 90.00
_cell_formula_units_Z 4
_cell_length_a 28.086(4)
_cell_length_b 9.744(2)
_cell_length_c 18.685(3)
_cell_measurement_reflns_used 630
_cell_measurement_temperature 293(2)
_cell_measurement_theta_max 32.62
_cell_measurement_theta_min 1.81
_cell_volume 4095.6(12)
_computing_cell_refinement 'BRUKER SMART APEX II CCD'
_computing_data_collection 'BRUKER SMART APEX II CCD'
_computing_data_reduction 'BRUKER SAINT'
_computing_molecular_graphics 'Diamond 3.0'
_computing_publication_material 'SHELXL-97 (Sheldrick, 1997)'
_computing_structure_refinement 'SHELXL-97 (Sheldrick, 1997)'
_computing_structure_solution SHELXS-97
_diffrn_ambient_temperature 293(2)
_diffrn_measured_fraction_theta_full 0.941
_diffrn_measured_fraction_theta_max 0.941
_diffrn_measurement_device_type 'BRUKER SMART APEX-II CCD'
_diffrn_radiation_monochromator graphite
_diffrn_radiation_source 'fine-focus sealed tube'
_diffrn_radiation_type MoK\a
_diffrn_radiation_wavelength 0.71073
_diffrn_reflns_av_R_equivalents 0.0753
_diffrn_reflns_av_sigmaI/netI 0.0610
_diffrn_reflns_limit_h_max 42
_diffrn_reflns_limit_h_min -42
_diffrn_reflns_limit_k_max 14
_diffrn_reflns_limit_k_min -12
_diffrn_reflns_limit_l_max 27
_diffrn_reflns_limit_l_min -27
_diffrn_reflns_number 29665
_diffrn_reflns_theta_full 32.62
_diffrn_reflns_theta_max 32.62
_diffrn_reflns_theta_min 1.81
_diffrn_standards_decay_% n/a
_diffrn_standards_interval_count n/a
_diffrn_standards_interval_time n/a
_diffrn_standards_number n/a
_exptl_absorpt_coefficient_mu 2.072
_exptl_absorpt_correction_T_max 0.596
_exptl_absorpt_correction_T_min 0.456
_exptl_absorpt_correction_type empirical
_exptl_absorpt_process_details SADABS
_exptl_crystal_colour Pink
_exptl_crystal_density_diffrn 2.292
_exptl_crystal_density_method 'not measured'
_exptl_crystal_description Block
_exptl_crystal_F_000 2796
_exptl_crystal_size_max 0.40
_exptl_crystal_size_mid 0.32
_exptl_crystal_size_min 0.25
_refine_diff_density_max 2.411
_refine_diff_density_min -1.819
_refine_diff_density_rms 0.232
_refine_ls_extinction_method none
_refine_ls_goodness_of_fit_ref 1.079
_refine_ls_hydrogen_treatment mixed
_refine_ls_matrix_type full
_refine_ls_number_parameters 311
_refine_ls_number_reflns 6300
_refine_ls_number_restraints 14
_refine_ls_restrained_S_all 1.078
_refine_ls_R_factor_all 0.0998
_refine_ls_R_factor_gt 0.0619
_refine_ls_shift/su_max 0.001
_refine_ls_shift/su_mean 0.000
_refine_ls_structure_factor_coef Fsqd
_refine_ls_weighting_details 'calc w=1/[\s^2^(Fo^2^)+(0.0413P)^2^+91.2250P] where P=(Fo^2^+2Fc^2^)/3'
_refine_ls_weighting_scheme calc
_refine_ls_wR_factor_gt 0.1285
_refine_ls_wR_factor_ref 0.1545
_reflns_number_gt 4412
_reflns_number_total 6300
_reflns_threshold_expression >2sigma(I)
_cod_data_source_file c6nj00440g2.cif
_cod_data_source_block shelx
_cod_depositor_comments
;
The following automatic conversions were performed:

'_symmetry_cell_setting' value 'Monoclinic' changed to 'monoclinic'
according to
/usr/data/users/saulius/crontab/automatic-downloads/rss-feeds/RSC/lib/dictionaries/cif_core.dic
dictionary named 'cif_core.dic' version 2.4.2 from 2011-04-26.

'_exptl_absorpt_correction_type' value 'EMPIRICAL' changed to
'empirical' according to
/usr/data/users/saulius/crontab/automatic-downloads/rss-feeds/RSC/lib/dictionaries/cif_core.dic
dictionary named 'cif_core.dic' version 2.4.2 from 2011-04-26.

Automatic conversion script
Id: cif_fix_values 4268 2015-11-12 08:31:59Z antanas 

 Adding full bibliography for 7055654--7055655.cif.
;
_cod_original_sg_symbol_H-M C2/c
_cod_database_code 7055655

loop_
_symmetry_equiv_pos_as_xyz
'x, y, z'
'-x, y, -z+1/2'
'x+1/2, y+1/2, z'
'-x+1/2, y+1/2, -z+1/2'
'-x, -y, -z'
'x, -y, z-1/2'
'-x+1/2, -y+1/2, -z'
'x+1/2, -y+1/2, z-1/2'

loop_
_atom_site_label
_atom_site_type_symbol
_atom_site_fract_x
_atom_site_fract_y
_atom_site_fract_z
_atom_site_U_iso_or_equiv
_atom_site_adp_type
_atom_site_occupancy
_atom_site_symmetry_multiplicity
_atom_site_calc_flag
_atom_site_refinement_flags
Mo1 Mo 0.5000 0.13504(8) 0.2500 0.02237(17) Uani 1 2 d S
Mo2 Mo 0.37971(2) 0.33416(6) 0.16666(3) 0.02236(13) Uani 1 1 d .
Mo3 Mo 0.58094(2) 0.66088(6) 0.32146(3) 0.02380(14) Uani 1 1 d .
Co1 Co 0.5000 0.0000 0.0000 0.0270(3) Uani 1 2 d S
P1 P 0.48939(7) 0.42671(16) 0.13976(10) 0.0202(3) Uani 1 1 d .
O8 O 0.54743(19) 0.4657(4) 0.2316(3) 0.0236(9) Uani 1 1 d .
O10 O 0.5000 0.7133(6) 0.2500 0.0258(13) Uani 1 2 d S
O3 O 0.45571(19) 0.3133(4) 0.1521(3) 0.0233(9) Uani 1 1 d .
O1 O 0.4332(2) 0.1914(4) 0.2475(3) 0.0243(9) Uani 1 1 d .
O7 O 0.5018(2) 0.3729(5) 0.0763(3) 0.0262(9) Uani 1 1 d .
O6 O 0.36321(19) 0.5134(5) 0.1149(3) 0.0263(9) Uani 1 1 d .
O4 O 0.3392(2) 0.3416(5) 0.2080(3) 0.0331(11) Uani 1 1 d .
O11 O 0.5491(2) 0.5568(4) 0.3959(3) 0.0251(9) Uani 1 1 d .
O2 O 0.4672(2) 0.0261(5) 0.1607(3) 0.0325(10) Uani 1 1 d .
O15 O 0.4415(2) 0.1436(5) -0.0107(3) 0.0339(11) Uani 1 1 d D
O5 O 0.3358(2) 0.2418(5) 0.0697(3) 0.0309(10) Uani 1 1 d .
O12 O 0.6137(2) 0.7794(5) 0.4050(3) 0.0324(10) Uani 1 1 d .
O9 O 0.5996(2) 0.7187(5) 0.2537(3) 0.0374(12) Uani 1 1 d .
O17 O 0.3479(3) 0.0238(6) -0.0117(4) 0.0453(13) Uani 1 1 d D
O14 O 0.4287(2) -0.0837(6) -0.1215(3) 0.0344(11) Uani 1 1 d D
O16 O 0.1663(2) 0.5826(6) -0.2458(4) 0.0431(13) Uani 1 1 d D
O13 O 0.5149(3) 0.1495(6) -0.0679(3) 0.0367(12) Uani 1 1 d D
N2 N 0.2854(3) 0.4984(6) -0.1410(4) 0.0312(12) Uani 1 1 d D
N1 N 0.4033(3) 0.5918(7) -0.0720(4) 0.0334(13) Uani 1 1 d .
C1 C 0.3546(3) 0.6910(8) -0.1056(5) 0.0340(15) Uani 1 1 d .
H1A H 0.3357 0.7099 -0.1682 0.041 Uiso 1 1 calc R
H1B H 0.3704 0.7765 -0.0728 0.041 Uiso 1 1 calc R
C3 C 0.3357(3) 0.4003(8) -0.1067(5) 0.0362(15) Uani 1 1 d .
H3A H 0.3204 0.3145 -0.1392 0.043 Uiso 1 1 calc R
H3B H 0.3546 0.3815 -0.0440 0.043 Uiso 1 1 calc R
C5 C 0.2408(3) 0.4389(9) -0.1296(6) 0.0415(18) Uani 1 1 d .
H5B H 0.2248 0.3550 -0.1641 0.050 Uiso 1 1 calc R
H5A H 0.2610 0.4155 -0.0672 0.050 Uiso 1 1 calc R
C2 C 0.3087(3) 0.6340(8) -0.0949(5) 0.0330(15) Uani 1 1 d .
H2B H 0.3267 0.6231 -0.0318 0.040 Uiso 1 1 calc R
H2A H 0.2760 0.6984 -0.1198 0.040 Uiso 1 1 calc R
C6 C 0.1907(3) 0.5349(9) -0.1584(5) 0.0412(18) Uani 1 1 d .
H6B H 0.1604 0.4876 -0.1581 0.049 Uiso 1 1 calc R
H6A H 0.2051 0.6118 -0.1174 0.049 Uiso 1 1 calc R
C4 C 0.3814(3) 0.4588(8) -0.1172(5) 0.0353(16) Uani 1 1 d .
H4A H 0.4144 0.3953 -0.0921 0.042 Uiso 1 1 calc R
H4B H 0.3635 0.4700 -0.1802 0.042 Uiso 1 1 calc R
O18 O 0.2490(4) 0.4923(12) -0.3139(5) 0.092(3) Uani 1 1 d D
H1 H 0.426(6) 0.572(15) -0.013(10) 0.110 Uiso 1 1 d .
H16 H 0.149(6) 0.659(8) -0.254(11) 0.138 Uiso 1 1 d D
H7 H 0.450(7) 0.223(7) 0.012(10) 0.138 Uiso 1 1 d D
H6 H 0.402(5) -0.024(12) -0.155(9) 0.138 Uiso 1 1 d D
H8 H 0.418(6) 0.114(16) 0.001(11) 0.138 Uiso 1 1 d D
H5 H 0.438(7) -0.139(13) -0.147(10) 0.138 Uiso 1 1 d D
H3 H 0.522(7) 0.111(15) -0.101(9) 0.138 Uiso 1 1 d D
H4 H 0.490(5) 0.214(11) -0.097(9) 0.138 Uiso 1 1 d D
H17A H 0.365(6) -0.052(8) 0.013(10) 0.138 Uiso 1 1 d D
H18A H 0.246(8) 0.580(3) -0.317(5) 0.138 Uiso 1 1 d D
H17B H 0.338(7) 0.089(11) 0.008(10) 0.138 Uiso 1 1 d D
H2N H 0.270(6) 0.515(16) -0.192(3) 0.138 Uiso 1 1 d D
H18B H 0.214(3) 0.474(17) -0.360(7) 0.138 Uiso 1 1 d D
H1D H 0.430(6) 0.630(14) -0.081(9) 0.110 Uiso 1 1 d .

loop_
_atom_site_aniso_label
_atom_site_aniso_U_11
_atom_site_aniso_U_22
_atom_site_aniso_U_33
_atom_site_aniso_U_23
_atom_site_aniso_U_13
_atom_site_aniso_U_12
Mo1 0.0289(4) 0.0246(4) 0.0216(3) 0.000 0.0194(3) 0.000
Mo2 0.0250(3) 0.0267(3) 0.0216(3) -0.00079(19) 0.0172(2) -0.0014(2)
Mo3 0.0290(3) 0.0247(3) 0.0237(3) -0.00117(19) 0.0190(2) -0.0026(2)
Co1 0.0345(7) 0.0279(7) 0.0283(6) -0.0031(5) 0.0241(6) -0.0013(5)
P1 0.0262(8) 0.0230(7) 0.0180(7) 0.0005(5) 0.0167(6) -0.0001(6)
O8 0.028(2) 0.025(2) 0.024(2) 0.0029(17) 0.0190(19) 0.0001(17)
O10 0.032(3) 0.020(3) 0.029(3) 0.000 0.020(3) 0.000
O3 0.029(2) 0.026(2) 0.025(2) 0.0006(17) 0.0212(19) -0.0004(17)
O1 0.031(2) 0.024(2) 0.023(2) -0.0007(16) 0.0192(19) -0.0006(17)
O7 0.037(3) 0.030(2) 0.025(2) -0.0018(17) 0.025(2) -0.0025(19)
O6 0.025(2) 0.029(2) 0.028(2) 0.0015(18) 0.017(2) 0.0021(18)
O4 0.036(3) 0.037(3) 0.038(3) -0.004(2) 0.029(2) -0.005(2)
O11 0.033(2) 0.023(2) 0.024(2) -0.0038(17) 0.019(2) -0.0032(18)
O2 0.042(3) 0.035(3) 0.029(2) -0.007(2) 0.026(2) -0.005(2)
O15 0.042(3) 0.034(3) 0.037(3) -0.002(2) 0.030(2) 0.001(2)
O5 0.031(3) 0.035(3) 0.026(2) -0.0039(19) 0.016(2) -0.003(2)
O12 0.036(3) 0.030(3) 0.030(2) -0.0049(19) 0.020(2) -0.005(2)
O9 0.052(3) 0.038(3) 0.037(3) -0.001(2) 0.034(3) -0.007(2)
O17 0.047(3) 0.055(4) 0.031(3) 0.000(2) 0.022(3) 0.011(3)
O14 0.042(3) 0.041(3) 0.029(2) -0.006(2) 0.026(2) 0.000(2)
O16 0.037(3) 0.050(3) 0.044(3) 0.004(3) 0.025(3) 0.009(3)
O13 0.051(3) 0.039(3) 0.036(3) 0.003(2) 0.035(3) 0.000(2)
N2 0.028(3) 0.038(3) 0.029(3) 0.001(2) 0.018(3) -0.003(2)
N1 0.030(3) 0.050(4) 0.024(3) 0.007(3) 0.018(3) 0.004(3)
C1 0.034(4) 0.041(4) 0.027(3) -0.003(3) 0.019(3) -0.005(3)
C3 0.038(4) 0.034(4) 0.036(4) 0.004(3) 0.022(3) 0.005(3)
C5 0.032(4) 0.047(5) 0.047(4) 0.008(4) 0.024(4) -0.006(3)
C2 0.036(4) 0.039(4) 0.033(3) -0.004(3) 0.026(3) -0.005(3)
C6 0.038(4) 0.052(5) 0.048(4) 0.003(4) 0.033(4) -0.002(3)
C4 0.033(4) 0.049(4) 0.029(3) 0.004(3) 0.021(3) 0.009(3)
O18 0.054(5) 0.174(10) 0.042(4) 0.005(5) 0.025(3) -0.035(6)

loop_
_atom_type_symbol
_atom_type_description
_atom_type_scat_dispersion_real
_atom_type_scat_dispersion_imag
_atom_type_scat_source
C C 0.0033 0.0016 'International Tables Vol C Tables 4.2.6.8 and 6.1.1.4'
H H 0.0000 0.0000 'International Tables Vol C Tables 4.2.6.8 and 6.1.1.4'
N N 0.0061 0.0033 'International Tables Vol C Tables 4.2.6.8 and 6.1.1.4'
O O 0.0106 0.0060 'International Tables Vol C Tables 4.2.6.8 and 6.1.1.4'
P P 0.1023 0.0942 'International Tables Vol C Tables 4.2.6.8 and 6.1.1.4'
Co Co 0.3494 0.9721 'International Tables Vol C Tables 4.2.6.8 and 6.1.1.4'
Mo Mo -1.6832 0.6857 'International Tables Vol C Tables 4.2.6.8 and 6.1.1.4'

loop_
_geom_angle_atom_site_label_1
_geom_angle_atom_site_label_2
_geom_angle_atom_site_label_3
_geom_angle
_geom_angle_site_symmetry_1
_geom_angle_site_symmetry_3
O2 Mo1 O2 103.2(3) . 2_655
O2 Mo1 O1 98.5(2) . 2_655
O2 Mo1 O1 101.9(2) 2_655 2_655
O2 Mo1 O1 101.9(2) . .
O2 Mo1 O1 98.5(2) 2_655 .
O1 Mo1 O1 146.9(3) 2_655 .
O2 Mo1 O3 166.92(19) . 2_655
O2 Mo1 O3 88.5(2) 2_655 2_655
O1 Mo1 O3 73.00(16) 2_655 2_655
O1 Mo1 O3 81.84(16) . 2_655
O2 Mo1 O3 88.5(2) . .
O2 Mo1 O3 166.92(19) 2_655 .
O1 Mo1 O3 81.84(16) 2_655 .
O1 Mo1 O3 73.00(16) . .
O3 Mo1 O3 80.6(2) 2_655 .
O5 Mo2 O4 104.3(2) . .
O5 Mo2 O6 98.2(2) . .
O4 Mo2 O6 99.4(2) . .
O5 Mo2 O1 100.2(2) . .
O4 Mo2 O1 95.3(2) . .
O6 Mo2 O1 152.75(18) . .
O5 Mo2 O8 158.85(18) . 2_655
O4 Mo2 O8 96.38(19) . 2_655
O6 Mo2 O8 73.85(18) . 2_655
O1 Mo2 O8 81.85(18) . 2_655
O5 Mo2 O3 87.67(19) . .
O4 Mo2 O3 164.1(2) . .
O6 Mo2 O3 89.00(16) . .
O1 Mo2 O3 71.93(16) . .
O8 Mo2 O3 72.87(15) 2_655 .
O12 Mo3 O9 102.5(2) . .
O12 Mo3 O10 103.0(2) . .
O9 Mo3 O10 99.1(2) . .
O12 Mo3 O6 98.5(2) . 2_655
O9 Mo3 O6 101.7(2) . 2_655
O10 Mo3 O6 145.9(2) . 2_655
O12 Mo3 O11 86.36(19) . .
O9 Mo3 O11 171.1(2) . .
O10 Mo3 O11 78.86(15) . .
O6 Mo3 O11 76.41(17) 2_655 .
O12 Mo3 O8 168.0(2) . .
O9 Mo3 O8 84.7(2) . .
O10 Mo3 O8 85.14(19) . .
O6 Mo3 O8 70.37(17) 2_655 .
O11 Mo3 O8 86.58(14) . .
O15 Co1 O15 180.0(3) 5_655 .
O15 Co1 O14 91.7(2) 5_655 .
O15 Co1 O14 88.3(2) . .
O15 Co1 O14 88.3(2) 5_655 5_655
O15 Co1 O14 91.7(2) . 5_655
O14 Co1 O14 180.0(6) . 5_655
O15 Co1 O13 95.3(2) 5_655 .
O15 Co1 O13 84.7(2) . .
O14 Co1 O13 91.3(2) . .
O14 Co1 O13 88.7(2) 5_655 .
O15 Co1 O13 84.7(2) 5_655 5_655
O15 Co1 O13 95.3(2) . 5_655
O14 Co1 O13 88.7(2) . 5_655
O14 Co1 O13 91.3(2) 5_655 5_655
O13 Co1 O13 180.0(3) . 5_655
O7 P1 O11 112.2(2) . 2_655
O7 P1 O8 111.7(2) . .
O11 P1 O8 106.2(2) 2_655 .
O7 P1 O3 108.3(2) . .
O11 P1 O3 108.6(2) 2_655 .
O8 P1 O3 109.9(2) . .
P1 O8 Mo2 129.5(3) . 2_655
P1 O8 Mo3 134.6(3) . .
Mo2 O8 Mo3 95.04(16) 2_655 .
Mo3 O10 Mo3 148.7(4) 2_655 .
P1 O3 Mo1 124.9(2) . .
P1 O3 Mo2 129.7(2) . .
Mo1 O3 Mo2 94.10(14) . .
Mo1 O1 Mo2 120.8(2) . .
Mo2 O6 Mo3 120.5(2) . 2_655
P1 O11 Mo3 122.1(2) 2_655 .
C3 N2 C2 110.0(6) . .
C3 N2 C5 110.2(6) . .
C2 N2 C5 111.9(6) . .
C4 N1 C1 111.8(6) . .
N1 C1 C2 110.3(6) . .
N2 C3 C4 111.0(6) . .
C6 C5 N2 113.1(6) . .
N2 C2 C1 111.0(5) . .
O16 C6 C5 108.7(6) . .
N1 C4 C3 110.6(5) . .

loop_
_geom_bond_atom_site_label_1
_geom_bond_atom_site_label_2
_geom_bond_distance
_geom_bond_site_symmetry_2
Mo1 O2 1.709(5) .
Mo1 O2 1.709(5) 2_655
Mo1 O1 1.929(4) 2_655
Mo1 O1 1.929(4) .
Mo1 O3 2.277(4) 2_655
Mo1 O3 2.277(4) .
Mo2 O5 1.714(5) .
Mo2 O4 1.718(4) .
Mo2 O6 1.914(4) .
Mo2 O1 1.938(4) .
Mo2 O8 2.188(4) 2_655
Mo2 O3 2.316(4) .
Mo3 O12 1.703(5) .
Mo3 O9 1.729(4) .
Mo3 O10 1.8911(18) .
Mo3 O6 1.925(5) 2_655
Mo3 O11 2.292(4) .
Mo3 O8 2.330(4) .
Co1 O15 2.074(5) 5_655
Co1 O15 2.074(5) .
Co1 O14 2.094(5) .
Co1 O14 2.094(5) 5_655
Co1 O13 2.131(5) .
Co1 O13 2.131(5) 5_655
P1 O7 1.515(4) .
P1 O11 1.535(5) 2_655
P1 O8 1.548(5) .
P1 O3 1.559(4) .
O8 Mo2 2.188(4) 2_655
O10 Mo3 1.8911(18) 2_655
O6 Mo3 1.925(5) 2_655
O11 P1 1.535(5) 2_655
O16 C6 1.420(9) .
N2 C3 1.494(9) .
N2 C2 1.497(9) .
N2 C5 1.506(9) .
N1 C4 1.466(10) .
N1 C1 1.475(10) .
C1 C2 1.522(9) .
C3 C4 1.522(10) .
C5 C6 1.497(11) .
